data_4068535
loop_
_publ_author_name
'Liu, Wei'
'Xiong, Jing'
'Wang, Yong'
'Zhou, Xin-Hui'
'Wang, Ru'
'Zuo, Jing-Lin'
'You, Xiao-Zeng'

_publ_section_title
;
 Syntheses, Structures, and Properties of Tricarbonyl (Chloro) Rhenium(I)
 Complexes with Redox-Active Tetrathiafulvalene&#x2212;Pyrazole Ligands
;
_journal_issue 3
_journal_name_full Organometallics
_journal_page_first 755
_journal_paper_doi 10.1021/om800919u
_journal_volume 28
_journal_year 2009
_chemical_formula_sum 'C35 H28 Cl N4 O3 Re S12'
_chemical_formula_weight 1158.98
_chemical_name_systematic
; 
 ? 
;
_space_group_IT_number 2
_symmetry_cell_setting triclinic
_symmetry_space_group_name_Hall '-P 1'
_symmetry_space_group_name_H-M 'P -1'
_atom_sites_solution_hydrogens geom
_atom_sites_solution_primary direct
_atom_sites_solution_secondary difmap
_audit_creation_method SHELXL-97
_cell_angle_alpha 76.8690(10)
_cell_angle_beta 68.1570(10)
_cell_angle_gamma 87.3180(10)
_cell_formula_units_Z 2
_cell_length_a 13.3502(11)
_cell_length_b 13.4076(11)
_cell_length_c 13.5947(11)
_cell_measurement_reflns_used 1364
_cell_measurement_temperature 273(2)
_cell_measurement_theta_max 26.1
_cell_measurement_theta_min 2.1
_cell_volume 2197.7(3)
_computing_cell_refinement SMART
_computing_data_collection 'SMART (Bruker, 2000)'
_computing_data_reduction 'SAINT (Bruker, 2000)'
_computing_molecular_graphics SHELXTL
_computing_publication_material SHELXTL
_computing_structure_refinement SHELXTL
_computing_structure_solution 'SHELXTL (Bruker, 2000)'
_diffrn_ambient_temperature 273(2)
_diffrn_measured_fraction_theta_full 0.974
_diffrn_measured_fraction_theta_max 0.974
_diffrn_radiation_monochromator graphite
_diffrn_radiation_source 'fine-focus sealed tube'
_diffrn_radiation_type MoK\a
_diffrn_radiation_wavelength 0.71073
_diffrn_reflns_av_R_equivalents 0.0196
_diffrn_reflns_av_sigmaI/netI 0.0357
_diffrn_reflns_limit_h_max 16
_diffrn_reflns_limit_h_min -6
_diffrn_reflns_limit_k_max 16
_diffrn_reflns_limit_k_min -16
_diffrn_reflns_limit_l_max 16
_diffrn_reflns_limit_l_min -16
_diffrn_reflns_number 11848
_diffrn_reflns_theta_full 26.00
_diffrn_reflns_theta_max 26.00
_diffrn_reflns_theta_min 2.22
_exptl_absorpt_coefficient_mu 3.436
_exptl_absorpt_correction_T_max 0.4804
_exptl_absorpt_correction_T_min 0.4686
_exptl_absorpt_correction_type multi-scan
_exptl_absorpt_process_details 'SADABS; Bruker, 2000'
_exptl_crystal_colour orange
_exptl_crystal_density_diffrn 1.751
_exptl_crystal_density_method 'not measured'
_exptl_crystal_description block
_exptl_crystal_F_000 1148
_exptl_crystal_size_max 0.26
_exptl_crystal_size_mid 0.25
_exptl_crystal_size_min 0.25
_refine_diff_density_max 0.821
_refine_diff_density_min -1.417
_refine_diff_density_rms 0.135
_refine_ls_extinction_method none
_refine_ls_goodness_of_fit_ref 1.098
_refine_ls_hydrogen_treatment constr
_refine_ls_matrix_type full
_refine_ls_number_parameters 505
_refine_ls_number_reflns 8432
_refine_ls_number_restraints 210
_refine_ls_restrained_S_all 1.117
_refine_ls_R_factor_all 0.0349
_refine_ls_R_factor_gt 0.0329
_refine_ls_shift/su_max 0.002
_refine_ls_shift/su_mean 0.000
_refine_ls_structure_factor_coef Fsqd
_refine_ls_weighting_details 'calc w=1/[\s^2^(Fo^2^)+(0.0396P)^2^+2.0292P] where P=(Fo^2^+2Fc^2^)/3'
_refine_ls_weighting_scheme calc
_refine_ls_wR_factor_gt 0.0817
_refine_ls_wR_factor_ref 0.0825
_reflns_number_gt 7945
_reflns_number_total 8432
_reflns_threshold_expression >2sigma(I)
_cod_data_source_file om800919u_si_002.cif
_cod_data_source_block 5b
_cod_original_sg_symbol_H-M P-1
_cod_database_code 4068535

loop_
_symmetry_equiv_pos_as_xyz
'x, y, z'
'-x, -y, -z'

loop_
_atom_site_label
_atom_site_type_symbol
_atom_site_fract_x
_atom_site_fract_y
_atom_site_fract_z
_atom_site_U_iso_or_equiv
_atom_site_adp_type
_atom_site_occupancy
_atom_site_symmetry_multiplicity
_atom_site_calc_flag
_atom_site_refinement_flags
Re1 Re 0.651600(13) 0.520047(11) 0.657043(12) 0.03297(6) Uani 1 1 d .
S1 S 0.98764(10) 0.38137(9) 0.86103(10) 0.0478(3) Uani 1 1 d .
S2 S 0.92858(17) 0.38021(12) 1.11662(15) 0.0791(5) Uani 1 1 d .
S3 S 0.86477(11) 0.15610(9) 1.16623(9) 0.0494(3) Uani 1 1 d .
S4 S 0.90777(11) 0.15979(8) 0.93597(9) 0.0461(3) Uani 1 1 d .
S5 S 0.80284(10) -0.08831(9) 1.23045(9) 0.0440(3) Uani 1 1 d .
S6 S 0.84925(9) -0.08130(8) 0.99832(8) 0.0411(2) Uani 1 1 d .
S7 S 0.45305(9) 0.09031(8) 0.86836(9) 0.0446(3) Uani 1 1 d .
S8 S 0.41304(10) -0.14400(11) 0.84421(12) 0.0559(3) Uani 1 1 d .
S9 S 0.68191(8) 0.03200(8) 0.83688(10) 0.0423(2) Uani 1 1 d .
S10 S 0.64434(9) -0.17813(8) 0.82491(10) 0.0438(2) Uani 1 1 d .
S11 S 0.94180(9) 0.01263(9) 0.71014(10) 0.0468(3) Uani 1 1 d .
S12 S 0.90200(10) -0.20182(9) 0.71141(11) 0.0525(3) Uani 1 1 d .
C1 C 0.5378(4) 0.5661(3) 0.6082(4) 0.0409(9) Uani 1 1 d U
C2 C 0.7082(4) 0.6589(4) 0.6050(4) 0.0443(10) Uani 1 1 d U
C3 C 0.5601(4) 0.5483(4) 0.7942(4) 0.0451(10) Uani 1 1 d U
C4 C 0.7639(5) 0.5163(4) 0.8756(4) 0.0573(13) Uani 1 1 d U
H4A H 0.7352 0.5770 0.8445 0.086 Uiso 1 1 d R
H4B H 0.8153 0.5354 0.9028 0.086 Uiso 1 1 d R
H4C H 0.7062 0.4746 0.9342 0.086 Uiso 1 1 d R
C5 C 0.8177(4) 0.4578(3) 0.7911(3) 0.0399(9) Uani 1 1 d U
C6 C 1.0193(4) 0.2970(4) 0.6343(5) 0.0594(13) Uani 1 1 d U
H6A H 0.9919 0.2498 0.6059 0.089 Uiso 1 1 d R
H6B H 1.0484 0.2595 0.6860 0.089 Uiso 1 1 d R
H6C H 1.0752 0.3409 0.5759 0.089 Uiso 1 1 d R
C7 C 0.9309(3) 0.3599(3) 0.6887(4) 0.0418(9) Uani 1 1 d U
C8 C 0.9077(3) 0.3976(3) 0.7818(3) 0.0385(9) Uani 1 1 d U
C9 C 0.8142(7) 0.3716(6) 1.2375(6) 0.107(3) Uani 1 1 d U
H9A H 0.7522 0.3932 1.2198 0.160 Uiso 1 1 d R
H9B H 0.8262 0.4149 1.2797 0.160 Uiso 1 1 d R
H9C H 0.8020 0.3019 1.2787 0.160 Uiso 1 1 d R
C10 C 0.9042(4) 0.2749(3) 1.0717(4) 0.0435(10) Uani 1 1 d U
C11 C 0.9243(3) 0.2757(3) 0.9683(4) 0.0384(9) Uani 1 1 d U
C12 C 0.8664(3) 0.0872(3) 1.0703(3) 0.0372(9) Uani 1 1 d U
C13 C 0.8423(3) -0.0131(3) 1.0963(3) 0.0355(8) Uani 1 1 d U
C14 C 0.7707(3) -0.1999(3) 1.1996(3) 0.0361(9) Uani 1 1 d U
C15 C 0.7914(3) -0.1960(3) 1.0900(3) 0.0367(9) Uani 1 1 d U
C16 C 0.7668(4) -0.2804(4) 1.0596(4) 0.0520(11) Uani 1 1 d U
H16 H 0.7811 -0.2783 0.9868 0.062 Uiso 1 1 calc R
C17 C 0.7209(4) -0.3676(4) 1.1382(5) 0.0585(13) Uani 1 1 d U
H17 H 0.7023 -0.4239 1.1183 0.070 Uiso 1 1 calc R
C18 C 0.7022(4) -0.3724(4) 1.2455(4) 0.0543(12) Uani 1 1 d U
H18 H 0.6724 -0.4324 1.2972 0.065 Uiso 1 1 calc R
C19 C 0.7269(4) -0.2895(4) 1.2779(4) 0.0466(10) Uani 1 1 d U
H19 H 0.7146 -0.2934 1.3507 0.056 Uiso 1 1 calc R
C20 C 0.5642(5) 0.2975(4) 0.8947(4) 0.0581(13) Uani 1 1 d U
H20A H 0.5683 0.3691 0.8936 0.087 Uiso 1 1 d R
H20B H 0.6272 0.2654 0.9033 0.087 Uiso 1 1 d R
H20C H 0.5008 0.2657 0.9544 0.087 Uiso 1 1 d R
C21 C 0.5590(3) 0.2855(3) 0.7914(3) 0.0382(9) Uani 1 1 d U
C22 C 0.5043(4) 0.1647(4) 0.5969(4) 0.0508(11) Uani 1 1 d U
H22A H 0.4755 0.2087 0.5484 0.076 Uiso 1 1 d R
H22B H 0.4518 0.1110 0.6438 0.076 Uiso 1 1 d R
H22C H 0.5686 0.1351 0.5553 0.076 Uiso 1 1 d R
C23 C 0.5308(3) 0.2251(3) 0.6636(3) 0.0374(9) Uani 1 1 d U
C24 C 0.5182(3) 0.2009(3) 0.7717(3) 0.0359(9) Uani 1 1 d U
C25 C 0.4486(6) -0.1731(6) 0.7128(6) 0.088(2) Uani 1 1 d U
H25A H 0.4767 -0.1120 0.6570 0.132 Uiso 1 1 d R
H25B H 0.3856 -0.1990 0.7069 0.132 Uiso 1 1 d R
H25C H 0.5025 -0.2239 0.7041 0.132 Uiso 1 1 d R
C26 C 0.5539(3) 0.0011(3) 0.8407(3) 0.0356(9) Uani 1 1 d U
C27 C 0.5367(3) -0.0945(3) 0.8337(3) 0.0376(9) Uani 1 1 d U
C28 C 0.7399(3) -0.0790(3) 0.7950(3) 0.0374(9) Uani 1 1 d U
C29 C 0.8458(3) -0.0873(3) 0.7452(3) 0.0377(9) Uani 1 1 d U
C30 C 1.0258(4) -0.1439(4) 0.6175(4) 0.0447(10) Uani 1 1 d U
C31 C 1.0441(3) -0.0417(4) 0.6153(3) 0.0410(9) Uani 1 1 d U
C32 C 1.1398(4) 0.0103(5) 0.5443(4) 0.0565(13) Uani 1 1 d U
H32 H 1.1529 0.0782 0.5430 0.068 Uiso 1 1 calc R
C33 C 1.2160(5) -0.0420(6) 0.4749(5) 0.0723(16) Uani 1 1 d U
H33 H 1.2803 -0.0077 0.4255 0.087 Uiso 1 1 calc R
C34 C 1.1993(5) -0.1406(6) 0.4772(5) 0.0761(17) Uani 1 1 d U
H34 H 1.2523 -0.1734 0.4302 0.091 Uiso 1 1 calc R
C35 C 1.1043(5) -0.1940(5) 0.5487(5) 0.0662(15) Uani 1 1 d U
H35 H 1.0935 -0.2625 0.5505 0.079 Uiso 1 1 calc R
Cl1 Cl 0.76336(9) 0.48051(9) 0.47788(8) 0.0461(3) Uani 1 1 d .
N1 N 0.7857(3) 0.4570(3) 0.7088(3) 0.0388(8) Uani 1 1 d .
N2 N 0.8554(3) 0.3963(3) 0.6495(3) 0.0438(8) Uani 1 1 d .
H2 H 0.8512 0.3828 0.5922 0.053 Uiso 1 1 calc R
N3 N 0.5955(3) 0.3590(3) 0.6992(3) 0.0377(8) Uani 1 1 d .
N4 N 0.5770(3) 0.3192(3) 0.6231(3) 0.0369(7) Uani 1 1 d .
H4 H 0.5934 0.3513 0.5564 0.044 Uiso 1 1 calc R
O1 O 0.4682(3) 0.5971(3) 0.5806(3) 0.0651(10) Uani 1 1 d .
O2 O 0.7373(4) 0.7431(3) 0.5686(3) 0.0719(11) Uani 1 1 d .
O3 O 0.5035(3) 0.5679(3) 0.8718(3) 0.0742(11) Uani 1 1 d .

loop_
_atom_site_aniso_label
_atom_site_aniso_U_11
_atom_site_aniso_U_22
_atom_site_aniso_U_33
_atom_site_aniso_U_23
_atom_site_aniso_U_13
_atom_site_aniso_U_12
Re1 0.03719(10) 0.03194(9) 0.02970(9) -0.00380(6) -0.01382(7) -0.00170(6)
S1 0.0515(6) 0.0394(6) 0.0604(7) 0.0013(5) -0.0352(6) -0.0133(5)
S2 0.1163(14) 0.0554(8) 0.0846(11) -0.0337(8) -0.0470(10) -0.0073(9)
S3 0.0674(8) 0.0440(6) 0.0389(6) -0.0132(5) -0.0192(6) -0.0032(6)
S4 0.0678(8) 0.0342(5) 0.0389(6) -0.0065(4) -0.0224(5) -0.0084(5)
S5 0.0537(6) 0.0448(6) 0.0326(5) -0.0060(5) -0.0155(5) -0.0077(5)
S6 0.0503(6) 0.0393(5) 0.0330(5) -0.0057(4) -0.0147(5) -0.0083(5)
S7 0.0330(5) 0.0365(5) 0.0467(6) 0.0050(5) -0.0030(5) -0.0006(4)
S8 0.0365(6) 0.0622(8) 0.0680(8) -0.0125(6) -0.0181(6) -0.0094(5)
S9 0.0334(5) 0.0393(5) 0.0516(6) -0.0113(5) -0.0117(5) -0.0026(4)
S10 0.0360(5) 0.0363(5) 0.0559(7) -0.0089(5) -0.0139(5) -0.0018(4)
S11 0.0378(6) 0.0442(6) 0.0531(7) -0.0113(5) -0.0098(5) -0.0064(5)
S12 0.0407(6) 0.0440(6) 0.0706(8) -0.0188(6) -0.0149(6) 0.0017(5)
C1 0.044(2) 0.036(2) 0.041(2) 0.0024(17) -0.0200(18) -0.0063(17)
C2 0.045(2) 0.043(2) 0.044(2) -0.0125(18) -0.0134(18) -0.0040(18)
C3 0.050(2) 0.046(2) 0.036(2) -0.0076(18) -0.0144(19) 0.0022(19)
C4 0.066(3) 0.065(3) 0.052(2) -0.025(2) -0.029(2) 0.006(2)
C5 0.044(2) 0.040(2) 0.039(2) -0.0068(17) -0.0203(18) -0.0049(17)
C6 0.056(3) 0.057(3) 0.068(3) -0.021(2) -0.023(2) 0.009(2)
C7 0.039(2) 0.040(2) 0.049(2) -0.0115(18) -0.0173(18) 0.0004(17)
C8 0.043(2) 0.0332(19) 0.044(2) -0.0048(16) -0.0230(18) -0.0031(16)
C9 0.141(5) 0.088(4) 0.091(4) -0.045(3) -0.028(3) 0.013(4)
C10 0.048(2) 0.038(2) 0.051(2) -0.0168(18) -0.0209(19) 0.0006(18)
C11 0.041(2) 0.0326(19) 0.047(2) -0.0065(17) -0.0237(18) -0.0034(16)
C12 0.040(2) 0.038(2) 0.0360(19) -0.0077(16) -0.0161(17) -0.0007(16)
C13 0.0350(19) 0.038(2) 0.0325(19) -0.0057(16) -0.0125(16) -0.0027(16)
C14 0.0328(19) 0.0357(19) 0.038(2) -0.0058(16) -0.0130(16) 0.0017(16)
C15 0.0360(19) 0.0351(19) 0.039(2) -0.0053(16) -0.0154(17) -0.0007(16)
C16 0.060(3) 0.047(2) 0.053(2) -0.014(2) -0.024(2) -0.001(2)
C17 0.066(3) 0.044(2) 0.070(3) -0.012(2) -0.030(2) -0.003(2)
C18 0.052(2) 0.039(2) 0.063(3) 0.002(2) -0.019(2) -0.004(2)
C19 0.043(2) 0.046(2) 0.045(2) 0.0010(18) -0.0149(18) 0.0014(18)
C20 0.073(3) 0.060(3) 0.041(2) -0.002(2) -0.025(2) -0.009(2)
C21 0.038(2) 0.038(2) 0.0329(19) 0.0024(16) -0.0119(16) -0.0019(17)
C22 0.051(2) 0.049(2) 0.053(2) -0.015(2) -0.017(2) -0.004(2)
C23 0.0353(19) 0.0339(19) 0.040(2) -0.0071(16) -0.0110(16) 0.0001(16)
C24 0.0324(19) 0.0315(18) 0.0367(19) 0.0028(16) -0.0102(16) -0.0036(15)
C25 0.082(4) 0.103(4) 0.094(4) -0.038(3) -0.039(3) -0.006(3)
C26 0.0300(18) 0.039(2) 0.0313(18) -0.0014(16) -0.0078(15) -0.0008(16)
C27 0.0327(19) 0.040(2) 0.0357(19) -0.0035(16) -0.0111(16) -0.0001(16)
C28 0.0344(19) 0.039(2) 0.036(2) -0.0049(16) -0.0120(16) -0.0028(16)
C29 0.037(2) 0.0357(19) 0.041(2) -0.0073(16) -0.0160(17) -0.0018(16)
C30 0.037(2) 0.058(2) 0.042(2) -0.0149(19) -0.0164(18) 0.0081(19)
C31 0.035(2) 0.053(2) 0.035(2) -0.0061(17) -0.0147(16) 0.0026(18)
C32 0.044(2) 0.073(3) 0.046(2) 0.000(2) -0.017(2) -0.005(2)
C33 0.051(3) 0.099(4) 0.055(3) -0.006(3) -0.013(2) 0.001(3)
C34 0.057(3) 0.104(4) 0.065(3) -0.030(3) -0.015(2) 0.016(3)
C35 0.058(3) 0.078(3) 0.068(3) -0.030(3) -0.024(2) 0.010(2)
Cl1 0.0536(6) 0.0519(6) 0.0283(5) -0.0048(4) -0.0117(4) -0.0072(5)
N1 0.0415(19) 0.0404(19) 0.0367(18) -0.0124(15) -0.0150(16) 0.0031(16)
N2 0.047(2) 0.053(2) 0.0387(19) -0.0203(17) -0.0182(17) 0.0073(18)
N3 0.046(2) 0.0370(18) 0.0300(17) -0.0026(14) -0.0160(15) -0.0034(15)
N4 0.0437(19) 0.0365(18) 0.0296(17) -0.0031(14) -0.0146(15) -0.0021(15)
O1 0.064(2) 0.064(2) 0.077(3) -0.0008(19) -0.046(2) 0.0013(19)
O2 0.083(3) 0.042(2) 0.075(3) -0.0089(18) -0.012(2) -0.0211(19)
O3 0.074(3) 0.084(3) 0.052(2) -0.023(2) -0.005(2) 0.018(2)

loop_
_atom_type_symbol
_atom_type_description
_atom_type_scat_dispersion_real
_atom_type_scat_dispersion_imag
_atom_type_scat_source
C C 0.0033 0.0016 'International Tables Vol C Tables 4.2.6.8 and 6.1.1.4'
H H 0.0000 0.0000 'International Tables Vol C Tables 4.2.6.8 and 6.1.1.4'
N N 0.0061 0.0033 'International Tables Vol C Tables 4.2.6.8 and 6.1.1.4'
O O 0.0106 0.0060 'International Tables Vol C Tables 4.2.6.8 and 6.1.1.4'
S S 0.1246 0.1234 'International Tables Vol C Tables 4.2.6.8 and 6.1.1.4'
Cl Cl 0.1484 0.1585 'International Tables Vol C Tables 4.2.6.8 and 6.1.1.4'
Re Re -1.0185 7.2310 'International Tables Vol C Tables 4.2.6.8 and 6.1.1.4'

loop_
_geom_angle_atom_site_label_1
_geom_angle_atom_site_label_2
_geom_angle_atom_site_label_3
_geom_angle
C1 Re1 C2 86.94(19)
C1 Re1 C3 86.2(2)
C2 Re1 C3 90.89(19)
C1 Re1 N3 92.42(16)
C2 Re1 N3 173.99(16)
C3 Re1 N3 95.03(17)
C1 Re1 N1 176.02(16)
C2 Re1 N1 95.85(17)
C3 Re1 N1 96.57(17)
N3 Re1 N1 84.51(13)
C1 Re1 Cl1 91.82(14)
C2 Re1 Cl1 90.56(14)
C3 Re1 Cl1 177.48(14)
N3 Re1 Cl1 83.49(9)
N1 Re1 Cl1 85.33(9)
C8 S1 C11 103.77(19)
C10 S2 C9 101.3(3)
C12 S3 C10 95.1(2)
C11 S4 C12 95.1(2)
C14 S5 C13 95.44(19)
C15 S6 C13 96.23(19)
C26 S7 C24 101.58(19)
C27 S8 C25 101.3(3)
C26 S9 C28 94.1(2)
C28 S10 C27 93.8(2)
C29 S11 C31 94.8(2)
C30 S12 C29 95.0(2)
O1 C1 Re1 177.4(4)
O2 C2 Re1 174.5(4)
O3 C3 Re1 176.4(4)
C5 C4 H4A 109.4
C5 C4 H4B 109.6
H4A C4 H4B 109.5
C5 C4 H4C 109.4
H4A C4 H4C 109.5
H4B C4 H4C 109.5
N1 C5 C8 109.4(4)
N1 C5 C4 123.2(4)
C8 C5 C4 127.3(4)
C7 C6 H6A 109.6
C7 C6 H6B 109.3
H6A C6 H6B 109.5
C7 C6 H6C 109.5
H6A C6 H6C 109.5
H6B C6 H6C 109.5
N2 C7 C8 105.1(4)
N2 C7 C6 123.1(4)
C8 C7 C6 131.8(4)
C7 C8 C5 106.9(4)
C7 C8 S1 124.8(3)
C5 C8 S1 128.0(3)
S2 C9 H9A 109.5
S2 C9 H9B 109.4
H9A C9 H9B 109.5
S2 C9 H9C 109.5
H9A C9 H9C 109.5
H9B C9 H9C 109.5
C11 C10 S2 124.0(4)
C11 C10 S3 117.2(3)
S2 C10 S3 118.4(3)
C10 C11 S4 117.9(3)
C10 C11 S1 122.8(3)
S4 C11 S1 118.4(3)
C13 C12 S4 122.4(3)
C13 C12 S3 122.9(3)
S4 C12 S3 114.6(2)
C12 C13 S6 122.1(3)
C12 C13 S5 123.3(3)
S6 C13 S5 114.6(2)
C19 C14 C15 120.0(4)
C19 C14 S5 123.3(3)
C15 C14 S5 116.7(3)
C16 C15 C14 120.0(4)
C16 C15 S6 123.6(3)
C14 C15 S6 116.3(3)
C17 C16 C15 119.4(5)
C17 C16 H16 120.3
C15 C16 H16 120.3
C18 C17 C16 120.8(5)
C18 C17 H17 119.6
C16 C17 H17 119.6
C17 C18 C19 121.0(5)
C17 C18 H18 119.5
C19 C18 H18 119.5
C18 C19 C14 118.8(5)
C18 C19 H19 120.6
C14 C19 H19 120.6
C21 C20 H20A 109.5
C21 C20 H20B 109.3
H20A C20 H20B 109.5
C21 C20 H20C 109.7
H20A C20 H20C 109.5
H20B C20 H20C 109.5
N3 C21 C24 109.5(4)
N3 C21 C20 122.6(4)
C24 C21 C20 127.8(4)
C23 C22 H22A 109.5
C23 C22 H22B 109.4
H22A C22 H22B 109.5
C23 C22 H22C 109.4
H22A C22 H22C 109.5
H22B C22 H22C 109.5
N4 C23 C24 106.1(4)
N4 C23 C22 123.0(4)
C24 C23 C22 130.9(4)
C23 C24 C21 106.8(3)
C23 C24 S7 126.5(3)
C21 C24 S7 126.5(3)
S8 C25 H25A 109.4
S8 C25 H25B 109.6
H25A C25 H25B 109.5
S8 C25 H25C 109.5
H25A C25 H25C 109.5
H25B C25 H25C 109.5
C27 C26 S7 123.9(3)
C27 C26 S9 117.1(3)
S7 C26 S9 118.5(2)
C26 C27 S8 124.8(3)
C26 C27 S10 116.6(3)
S8 C27 S10 118.4(2)
C29 C28 S9 123.5(3)
C29 C28 S10 123.2(3)
S9 C28 S10 113.3(2)
C28 C29 S11 123.7(3)
C28 C29 S12 122.4(3)
S11 C29 S12 113.9(2)
C35 C30 C31 119.8(5)
C35 C30 S12 123.8(4)
C31 C30 S12 116.3(3)
C32 C31 C30 120.6(4)
C32 C31 S11 123.3(4)
C30 C31 S11 116.1(3)
C31 C32 C33 118.0(5)
C31 C32 H32 121.0
C33 C32 H32 121.0
C34 C33 C32 121.8(6)
C34 C33 H33 119.1
C32 C33 H33 119.1
C33 C34 C35 120.9(6)
C33 C34 H34 119.6
C35 C34 H34 119.6
C30 C35 C34 119.0(6)
C30 C35 H35 120.5
C34 C35 H35 120.5
C5 N1 N2 105.3(3)
C5 N1 Re1 136.8(3)
N2 N1 Re1 117.9(3)
C7 N2 N1 113.4(4)
C7 N2 H2 123.3
N1 N2 H2 123.3
C21 N3 N4 105.0(3)
C21 N3 Re1 135.3(3)
N4 N3 Re1 119.1(2)
C23 N4 N3 112.6(3)
C23 N4 H4 123.7
N3 N4 H4 123.7

loop_
_geom_bond_atom_site_label_1
_geom_bond_atom_site_label_2
_geom_bond_distance
Re1 C1 1.899(4)
Re1 C2 1.916(5)
Re1 C3 1.922(5)
Re1 N3 2.195(3)
Re1 N1 2.222(4)
Re1 Cl1 2.4996(11)
S1 C8 1.752(4)
S1 C11 1.762(4)
S2 C10 1.748(4)
S2 C9 1.763(8)
S3 C12 1.755(4)
S3 C10 1.764(5)
S4 C11 1.752(4)
S4 C12 1.755(4)
S5 C14 1.755(4)
S5 C13 1.766(4)
S6 C15 1.743(4)
S6 C13 1.753(4)
S7 C26 1.750(4)
S7 C24 1.752(4)
S8 C27 1.753(4)
S8 C25 1.800(7)
S9 C26 1.756(4)
S9 C28 1.757(4)
S10 C28 1.757(4)
S10 C27 1.766(4)
S11 C29 1.755(4)
S11 C31 1.756(5)
S12 C30 1.751(5)
S12 C29 1.756(4)
C1 O1 1.153(5)
C2 O2 1.147(6)
C3 O3 1.126(6)
C4 C5 1.480(7)
C4 H4A 0.9600
C4 H4B 0.9600
C4 H4C 0.9600
C5 N1 1.341(5)
C5 C8 1.399(6)
C6 C7 1.481(7)
C6 H6A 0.9600
C6 H6B 0.9600
C6 H6C 0.9600
C7 N2 1.332(6)
C7 C8 1.392(6)
C9 H9A 0.9600
C9 H9B 0.9600
C9 H9C 0.9600
C10 C11 1.327(6)
C12 C13 1.333(6)
C14 C19 1.393(6)
C14 C15 1.399(6)
C15 C16 1.381(6)
C16 C17 1.377(7)
C16 H16 0.9300
C17 C18 1.373(7)
C17 H17 0.9300
C18 C19 1.379(7)
C18 H18 0.9300
C19 H19 0.9300
C20 C21 1.477(6)
C20 H20A 0.9600
C20 H20B 0.9600
C20 H20C 0.9600
C21 N3 1.345(5)
C21 C24 1.400(6)
C22 C23 1.485(6)
C22 H22A 0.9600
C22 H22B 0.9600
C22 H22C 0.9600
C23 N4 1.335(5)
C23 C24 1.377(6)
C25 H25A 0.9600
C25 H25B 0.9600
C25 H25C 0.9600
C26 C27 1.342(6)
C28 C29 1.334(6)
C30 C35 1.383(7)
C30 C31 1.395(7)
C31 C32 1.382(6)
C32 C33 1.392(8)
C32 H32 0.9300
C33 C34 1.342(9)
C33 H33 0.9300
C34 C35 1.385(9)
C34 H34 0.9300
C35 H35 0.9300
N1 N2 1.360(5)
N2 H2 0.8600
N3 N4 1.367(5)
N4 H4 0.8600
